data_7155106
loop_
_publ_author_name
'Samanta, Sadhanendu'
'Jana, Sourav'
'Mondal, Susmita'
'Monir, Kamarul'
'Chandra, Swapan K.'
'Hajra, Alakananda'

_publ_section_title
;
 Switching the regioselectivity in the copper-catalyzed synthesis of
 iodoimidazo[1,2-a]pyridines.
;
_journal_issue 22
_journal_name_full 'Organic &amp; biomolecular chemistry'
_journal_page_first 5073
_journal_page_last 5078
_journal_paper_doi 10.1039/c6ob00656f
_journal_volume 14
_journal_year 2016
_chemical_formula_sum 'C14 H11 I N2'
_chemical_formula_weight 334.15
_space_group_crystal_system triclinic
_space_group_IT_number 2
_space_group_name_Hall '-P 1'
_space_group_name_H-M_alt 'P -1'
_symmetry_space_group_name_Hall '-P 1'
_symmetry_space_group_name_H-M 'P -1'
_atom_sites_solution_hydrogens geom
_audit_creation_method SHELXL-2014/6
_audit_update_record
;
2016-05-01 deposited with the CCDC.
2016-05-06 downloaded from the CCDC.
;
_cell_angle_alpha 94.956(3)
_cell_angle_beta 98.625(3)
_cell_angle_gamma 90.324(3)
_cell_formula_units_Z 8
_cell_length_a 9.7777(6)
_cell_length_b 14.7275(9)
_cell_length_c 18.3746(13)
_cell_measurement_reflns_used 10156
_cell_measurement_temperature 296(2)
_cell_measurement_theta_max 28.20
_cell_measurement_theta_min 2.24
_cell_volume 2605.8(3)
_computing_structure_refinement 'SHELXL-2014/6 (Sheldrick, 2014)'
_diffrn_ambient_temperature 296(2)
_diffrn_measured_fraction_theta_full 0.998
_diffrn_measured_fraction_theta_max 0.989
_diffrn_measurement_device_type 'CCD area detector'
_diffrn_measurement_method 'phi and omega sacn'
_diffrn_radiation_type MoK\a
_diffrn_radiation_wavelength 0.71073
_diffrn_reflns_av_R_equivalents 0.0553
_diffrn_reflns_av_unetI/netI 0.0384
_diffrn_reflns_Laue_measured_fraction_full 0.998
_diffrn_reflns_Laue_measured_fraction_max 0.989
_diffrn_reflns_limit_h_max 13
_diffrn_reflns_limit_h_min -13
_diffrn_reflns_limit_k_max 19
_diffrn_reflns_limit_k_min -19
_diffrn_reflns_limit_l_max 24
_diffrn_reflns_limit_l_min -24
_diffrn_reflns_number 85150
_diffrn_reflns_point_group_measured_fraction_full 0.998
_diffrn_reflns_point_group_measured_fraction_max 0.989
_diffrn_reflns_theta_full 25.242
_diffrn_reflns_theta_max 28.572
_diffrn_reflns_theta_min 1.125
_exptl_absorpt_coefficient_mu 2.437
_exptl_absorpt_correction_type none
_exptl_crystal_colour white
_exptl_crystal_density_diffrn 1.703
_exptl_crystal_description dagger
_exptl_crystal_F_000 1296
_exptl_crystal_size_max 0.32
_exptl_crystal_size_mid 0.20
_exptl_crystal_size_min 0.15
_refine_diff_density_max 3.569
_refine_diff_density_min -1.342
_refine_diff_density_rms 0.212
_refine_ls_extinction_method none
_refine_ls_goodness_of_fit_ref 1.650
_refine_ls_hydrogen_treatment constr
_refine_ls_matrix_type full
_refine_ls_number_parameters 617
_refine_ls_number_reflns 13149
_refine_ls_number_restraints 0
_refine_ls_restrained_S_all 1.650
_refine_ls_R_factor_all 0.1163
_refine_ls_R_factor_gt 0.0729
_refine_ls_shift/su_max 0.001
_refine_ls_shift/su_mean 0.000
_refine_ls_structure_factor_coef Fsqd
_refine_ls_weighting_details 'w=1/[\s^2^(Fo^2^)+(0.1000P)^2^] where P=(Fo^2^+2Fc^2^)/3'
_refine_ls_weighting_scheme calc
_refine_ls_wR_factor_gt 0.2179
_refine_ls_wR_factor_ref 0.2551
_reflns_Friedel_coverage 0.000
_reflns_number_gt 8685
_reflns_number_total 13149
_reflns_threshold_expression 'I > 2\s(I)'
_cod_data_source_file c6ob00656f2.cif
_cod_data_source_block vbchem143_0m_a
_cod_depositor_comments 'Adding full bibliography for 7155106--7155108.cif.'
_cod_database_code 7155106
_shelx_space_group_comment
;
The symmetry employed for this shelxl refinement is uniquely defined
by the following loop, which should always be used as a source of
symmetry information in preference to the above space-group names.
They are only intended as comments.
;
_shelxl_version_number 2014/6

loop_
_space_group_symop_operation_xyz
'x, y, z'
'-x, -y, -z'

loop_
_atom_site_label
_atom_site_type_symbol
_atom_site_fract_x
_atom_site_fract_y
_atom_site_fract_z
_atom_site_U_iso_or_equiv
_atom_site_adp_type
_atom_site_occupancy
_atom_site_site_symmetry_order
_atom_site_calc_flag
_atom_site_refinement_flags_posn
_atom_site_refinement_flags_adp
I1 I 0.41174(5) 0.44581(4) 0.59861(3) 0.05587(18) Uani 1 1 d . .
I3 I -0.14526(5) 0.05164(4) 0.39432(3) 0.05763(18) Uani 1 1 d . .
I4 I 0.54186(5) 0.19709(4) 0.24312(3) 0.05787(19) Uani 1 1 d . .
I2 I 1.18553(6) 0.29908(4) 0.75371(3) 0.06158(19) Uani 1 1 d . .
N3 N 0.8763(6) 0.2183(4) 0.8709(3) 0.0507(14) Uani 1 1 d . .
N5 N 0.0468(6) 0.2836(4) 0.3332(3) 0.0395(12) Uani 1 1 d . .
N1 N 0.6393(6) 0.2160(4) 0.6598(3) 0.0433(13) Uani 1 1 d . .
N7 N 0.1699(6) 0.2786(4) 0.1237(3) 0.0531(15) Uani 1 1 d . .
N2 N 0.4459(6) 0.2838(4) 0.6868(3) 0.0465(14) Uani 1 1 d . .
N6 N -0.1608(6) 0.2127(4) 0.3048(3) 0.0468(14) Uani 1 1 d . .
C2 C 0.7158(7) 0.3236(5) 0.5714(4) 0.0471(16) Uani 1 1 d . .
N4 N 0.9053(7) 0.3355(5) 0.8026(4) 0.0631(18) Uani 1 1 d . .
N8 N 0.2334(7) 0.1621(4) 0.1921(4) 0.0575(16) Uani 1 1 d . .
C8 C 0.6226(7) 0.2927(5) 0.6203(4) 0.0432(15) Uani 1 1 d . .
C22 C 1.1090(7) 0.1408(5) 0.8703(4) 0.0443(15) Uani 1 1 d . .
C30 C 0.0536(6) 0.2070(4) 0.3733(4) 0.0389(14) Uani 1 1 d . .
C1 C 0.5060(6) 0.3302(4) 0.6392(4) 0.0401(14) Uani 1 1 d . .
C31 C 0.1740(7) 0.1755(4) 0.4232(4) 0.0461(16) Uani 1 1 d . .
C32 C 0.1695(8) 0.1809(5) 0.4970(4) 0.0559(19) Uani 1 1 d . .
H32 H 0.0939 0.2060 0.5161 0.067 Uiso 1 1 calc R U
C21 C 1.0029(7) 0.2066(5) 0.8481(4) 0.0501(18) Uani 1 1 d . .
C15 C 1.0160(8) 0.2789(5) 0.8067(4) 0.0515(17) Uani 1 1 d . .
C29 C -0.0737(6) 0.1679(4) 0.3534(4) 0.0390(14) Uani 1 1 d . .
C9 C 0.6715(8) 0.3169(5) 0.4944(4) 0.0521(18) Uani 1 1 d . .
H9 H 0.5865 0.2897 0.4746 0.062 Uiso 1 1 calc R U
C51 C 0.1298(8) 0.1991(6) 0.1526(4) 0.0560(19) Uani 1 1 d . .
C16 C 0.8207(8) 0.2982(5) 0.8417(4) 0.0551(19) Uani 1 1 d . .
C3 C 0.5280(8) 0.2125(5) 0.6987(4) 0.0489(17) Uani 1 1 d . .
C43 C 0.3421(7) 0.2177(5) 0.1903(4) 0.0505(17) Uani 1 1 d . .
C37 C -0.0852(7) 0.2852(5) 0.2936(4) 0.0486(17) Uani 1 1 d . .
C13 C 0.8427(8) 0.3642(5) 0.5999(5) 0.059(2) Uani 1 1 d . .
H13 H 0.8716 0.3703 0.6507 0.070 Uiso 1 1 calc R U
C36 C 0.2861(7) 0.1371(5) 0.3945(5) 0.0534(18) Uani 1 1 d . .
H36 H 0.2901 0.1329 0.3440 0.064 Uiso 1 1 calc R U
C41 C 0.1419(8) 0.3549(5) 0.3312(4) 0.0550(19) Uani 1 1 d . .
C35 C 0.3917(8) 0.1051(5) 0.4441(5) 0.066(3) Uani 1 1 d . .
H35 H 0.4661 0.0778 0.4254 0.079 Uiso 1 1 calc R U
C45 C 0.4086(7) 0.3610(5) 0.1338(4) 0.0472(16) Uani 1 1 d . .
C17 C 0.6904(10) 0.3280(8) 0.8549(6) 0.081(3) Uani 1 1 d . .
H17 H 0.6539 0.3812 0.8366 0.097 Uiso 1 1 calc R U
C46 C 0.4680(10) 0.3564(6) 0.0698(5) 0.068(2) Uani 1 1 d . .
H46 H 0.4392 0.3110 0.0322 0.081 Uiso 1 1 calc R U
C27 C 1.1420(9) 0.0727(5) 0.8205(5) 0.059(2) Uani 1 1 d . .
H27 H 1.0913 0.0653 0.7733 0.070 Uiso 1 1 calc R U
C40 C 0.0974(11) 0.4223(6) 0.2881(5) 0.069(3) Uani 1 1 d . .
H40 H 0.1580 0.4707 0.2864 0.083 Uiso 1 1 calc R U
C23 C 1.1875(10) 0.1510(6) 0.9395(5) 0.068(2) Uani 1 1 d . .
H23 H 1.1657 0.1964 0.9741 0.082 Uiso 1 1 calc R U
C44 C 0.3122(6) 0.2905(5) 0.1486(4) 0.0453(16) Uani 1 1 d . .
C4 C 0.5083(10) 0.1406(6) 0.7402(5) 0.064(2) Uani 1 1 d . .
H4 H 0.4319 0.1375 0.7647 0.077 Uiso 1 1 calc R U
C7 C 0.7341(8) 0.1466(5) 0.6615(4) 0.0554(19) Uani 1 1 d . .
C55 C 0.0784(9) 0.3290(7) 0.0817(5) 0.071(3) Uani 1 1 d . .
C49 C 0.5531(9) 0.4918(5) 0.1776(5) 0.061(2) Uani 1 1 d . .
H49 H 0.5823 0.5383 0.2142 0.073 Uiso 1 1 calc R U
C33 C 0.2806(11) 0.1482(6) 0.5434(5) 0.075(3) Uani 1 1 d . .
H33 H 0.2796 0.1511 0.5941 0.090 Uiso 1 1 calc R U
C48 C 0.6083(9) 0.4858(6) 0.1140(5) 0.069(2) Uani 1 1 d . .
H48 H 0.6738 0.5288 0.1067 0.083 Uiso 1 1 calc R U
C20 C 0.7980(9) 0.1632(7) 0.9077(5) 0.063(2) Uani 1 1 d . .
C10 C 0.7555(11) 0.3510(6) 0.4489(5) 0.071(3) Uani 1 1 d . .
H10 H 0.7260 0.3495 0.3982 0.086 Uiso 1 1 calc R U
C12 C 0.9249(9) 0.3952(6) 0.5539(6) 0.067(2) Uani 1 1 d . .
H12 H 1.0104 0.4221 0.5732 0.080 Uiso 1 1 calc R U
C50 C 0.4537(9) 0.4290(5) 0.1885(5) 0.059(2) Uani 1 1 d . .
H50 H 0.4174 0.4328 0.2326 0.071 Uiso 1 1 calc R U
C38 C -0.1276(9) 0.3559(6) 0.2497(5) 0.065(2) Uani 1 1 d . .
H38 H -0.2168 0.3569 0.2238 0.078 Uiso 1 1 calc R U
C26 C 1.2511(12) 0.0147(6) 0.8400(8) 0.086(3) Uani 1 1 d . .
H26 H 1.2731 -0.0321 0.8066 0.104 Uiso 1 1 calc R U
C6 C 0.7183(11) 0.0792(6) 0.7044(5) 0.073(3) Uani 1 1 d . .
H6 H 0.7843 0.0339 0.7082 0.088 Uiso 1 1 calc R U
C11 C 0.8825(13) 0.3870(7) 0.4789(8) 0.095(4) Uani 1 1 d . .
H11 H 0.9416 0.4065 0.4479 0.114 Uiso 1 1 calc R U
C52 C -0.0125(9) 0.1709(7) 0.1358(5) 0.077(3) Uani 1 1 d . .
H52 H -0.0430 0.1183 0.1535 0.092 Uiso 1 1 calc R U
C54 C -0.0577(9) 0.2999(9) 0.0659(6) 0.091(4) Uani 1 1 d . .
H54 H -0.1214 0.3326 0.0361 0.110 Uiso 1 1 calc R U
C34 C 0.3937(11) 0.1108(7) 0.5136(7) 0.096(4) Uani 1 1 d . .
H34 H 0.4694 0.0903 0.5444 0.115 Uiso 1 1 calc R U
C14 C 0.8462(10) 0.1475(6) 0.6149(6) 0.085(3) Uani 1 1 d . .
H14A H 0.9113 0.1959 0.6341 0.128 Uiso 1 1 calc R U
H14B H 0.8070 0.1570 0.5651 0.128 Uiso 1 1 calc R U
H14C H 0.8925 0.0902 0.6154 0.128 Uiso 1 1 calc R U
C42 C 0.2790(9) 0.3546(6) 0.3775(5) 0.073(3) Uani 1 1 d . .
H42A H 0.3321 0.3054 0.3592 0.110 Uiso 1 1 calc R U
H42B H 0.2676 0.3468 0.4276 0.110 Uiso 1 1 calc R U
H42C H 0.3266 0.4114 0.3758 0.110 Uiso 1 1 calc R U
C47 C 0.5685(12) 0.4177(8) 0.0613(5) 0.084(3) Uani 1 1 d . .
H47 H 0.6097 0.4124 0.0187 0.101 Uiso 1 1 calc R U
C19 C 0.6698(10) 0.1969(9) 0.9198(6) 0.089(4) Uani 1 1 d . .
H19 H 0.6157 0.1635 0.9460 0.107 Uiso 1 1 calc R U
C5 C 0.6064(13) 0.0743(6) 0.7437(5) 0.084(3) Uani 1 1 d . .
H5 H 0.5987 0.0258 0.7722 0.101 Uiso 1 1 calc R U
C18 C 0.6196(10) 0.2778(8) 0.8947(5) 0.083(3) Uani 1 1 d . .
H18 H 0.5344 0.2979 0.9056 0.099 Uiso 1 1 calc R U
C28 C 0.8515(11) 0.0756(7) 0.9291(6) 0.095(4) Uani 1 1 d . .
H28A H 0.9315 0.0855 0.9663 0.143 Uiso 1 1 calc R U
H28B H 0.8766 0.0406 0.8867 0.143 Uiso 1 1 calc R U
H28C H 0.7816 0.0429 0.9484 0.143 Uiso 1 1 calc R U
C25 C 1.3245(11) 0.0283(9) 0.9091(9) 0.107(5) Uani 1 1 d . .
H25 H 1.3966 -0.0105 0.9229 0.128 Uiso 1 1 calc R U
C39 C -0.0334(12) 0.4234(6) 0.2464(6) 0.080(3) Uani 1 1 d . .
H39 H -0.0567 0.4701 0.2161 0.096 Uiso 1 1 calc R U
C24 C 1.2959(10) 0.0964(8) 0.9581(7) 0.087(3) Uani 1 1 d . .
H24 H 1.3501 0.1057 1.0043 0.104 Uiso 1 1 calc R U
C53 C -0.1006(10) 0.2207(8) 0.0946(5) 0.084(3) Uani 1 1 d . .
H53 H -0.1934 0.2029 0.0844 0.101 Uiso 1 1 calc R U
C56 C 0.1232(13) 0.4156(8) 0.0572(8) 0.123(5) Uani 1 1 d . .
H56A H 0.0573 0.4325 0.0167 0.184 Uiso 1 1 calc R U
H56B H 0.2122 0.4083 0.0415 0.184 Uiso 1 1 calc R U
H56C H 0.1294 0.4625 0.0973 0.184 Uiso 1 1 calc R U

loop_
_atom_site_aniso_label
_atom_site_aniso_U_11
_atom_site_aniso_U_22
_atom_site_aniso_U_33
_atom_site_aniso_U_23
_atom_site_aniso_U_13
_atom_site_aniso_U_12
I1 0.0553(3) 0.0512(3) 0.0642(4) 0.0154(2) 0.0130(2) 0.0058(2)
I3 0.0529(3) 0.0491(3) 0.0718(4) 0.0144(3) 0.0072(2) -0.0018(2)
I4 0.0477(3) 0.0518(3) 0.0735(4) 0.0156(3) 0.0009(2) 0.0130(2)
I2 0.0591(3) 0.0571(3) 0.0733(4) 0.0181(3) 0.0187(3) -0.0103(2)
N3 0.049(3) 0.059(4) 0.045(3) -0.004(3) 0.014(3) -0.003(3)
N5 0.045(3) 0.032(3) 0.040(3) 0.000(2) 0.007(2) 0.003(2)
N1 0.048(3) 0.038(3) 0.041(3) 0.005(2) 0.000(2) -0.004(2)
N7 0.044(3) 0.062(4) 0.048(4) -0.006(3) -0.002(3) 0.007(3)
N2 0.042(3) 0.054(4) 0.044(3) 0.006(3) 0.009(2) -0.009(3)
N6 0.037(3) 0.053(3) 0.051(4) 0.009(3) 0.006(3) 0.015(3)
C2 0.044(4) 0.042(4) 0.060(5) 0.005(3) 0.022(3) 0.001(3)
N4 0.060(4) 0.054(4) 0.076(5) 0.006(3) 0.012(4) 0.008(3)
N8 0.054(4) 0.050(4) 0.068(4) -0.003(3) 0.011(3) -0.009(3)
C8 0.046(4) 0.042(4) 0.043(4) 0.004(3) 0.013(3) 0.001(3)
C22 0.043(3) 0.042(4) 0.053(4) 0.010(3) 0.018(3) 0.000(3)
C30 0.037(3) 0.033(3) 0.045(4) 0.000(3) 0.003(3) 0.004(2)
C1 0.039(3) 0.042(3) 0.040(4) 0.002(3) 0.009(3) -0.005(3)
C31 0.035(3) 0.037(3) 0.063(5) 0.002(3) -0.003(3) -0.002(3)
C32 0.051(4) 0.058(5) 0.055(5) 0.001(4) -0.001(3) -0.011(3)
C21 0.044(4) 0.046(4) 0.062(5) -0.013(3) 0.021(3) 0.000(3)
C15 0.050(4) 0.045(4) 0.062(5) 0.008(3) 0.016(4) 0.002(3)
C29 0.033(3) 0.038(3) 0.045(4) 0.000(3) 0.005(3) 0.009(2)
C9 0.060(4) 0.047(4) 0.053(5) 0.013(3) 0.017(4) 0.017(3)
C51 0.049(4) 0.067(5) 0.050(4) -0.004(4) 0.007(3) -0.006(4)
C16 0.054(4) 0.055(4) 0.056(5) -0.006(4) 0.011(4) 0.010(4)
C3 0.059(4) 0.047(4) 0.038(4) 0.004(3) -0.003(3) -0.012(3)
C43 0.046(4) 0.049(4) 0.054(4) 0.005(3) 0.001(3) 0.006(3)
C37 0.047(4) 0.049(4) 0.049(4) 0.001(3) 0.006(3) 0.014(3)
C13 0.047(4) 0.042(4) 0.087(6) 0.003(4) 0.015(4) -0.013(3)
C36 0.048(4) 0.046(4) 0.063(5) 0.003(4) -0.003(3) 0.011(3)
C41 0.062(5) 0.046(4) 0.058(5) -0.007(4) 0.019(4) -0.003(3)
C35 0.046(4) 0.055(5) 0.081(6) -0.010(4) -0.034(4) 0.019(4)
C45 0.042(3) 0.043(4) 0.057(4) 0.010(3) 0.001(3) 0.010(3)
C17 0.063(5) 0.110(8) 0.063(6) -0.022(6) 0.002(5) 0.030(5)
C46 0.079(6) 0.065(6) 0.058(5) 0.003(4) 0.010(5) -0.005(5)
C27 0.071(5) 0.049(4) 0.061(5) 0.012(4) 0.024(4) 0.007(4)
C40 0.100(7) 0.042(4) 0.073(6) 0.004(4) 0.035(5) 0.000(4)
C23 0.082(6) 0.059(5) 0.062(5) 0.011(4) 0.004(5) -0.002(4)
C44 0.034(3) 0.044(4) 0.055(4) -0.006(3) 0.005(3) 0.006(3)
C4 0.071(5) 0.068(5) 0.054(5) 0.010(4) 0.009(4) -0.025(4)
C7 0.061(5) 0.044(4) 0.057(5) -0.006(4) 0.001(4) -0.001(3)
C55 0.056(5) 0.081(6) 0.073(6) 0.018(5) -0.008(4) 0.019(4)
C49 0.066(5) 0.047(4) 0.071(6) 0.002(4) 0.016(4) -0.009(4)
C33 0.090(7) 0.069(6) 0.058(5) 0.020(4) -0.027(5) -0.030(5)
C48 0.062(5) 0.074(6) 0.074(6) 0.010(5) 0.013(5) -0.008(4)
C20 0.060(5) 0.085(6) 0.048(5) -0.002(4) 0.025(4) -0.009(4)
C10 0.106(8) 0.059(5) 0.061(5) 0.011(4) 0.047(5) 0.023(5)
C12 0.062(5) 0.051(5) 0.092(7) 0.014(5) 0.024(5) -0.020(4)
C50 0.065(5) 0.056(5) 0.058(5) 0.006(4) 0.015(4) 0.002(4)
C38 0.059(5) 0.065(5) 0.076(6) 0.026(4) 0.016(4) 0.023(4)
C26 0.090(7) 0.048(5) 0.139(10) 0.032(6) 0.062(7) 0.026(5)
C6 0.086(6) 0.049(5) 0.075(6) 0.005(4) -0.018(5) 0.013(4)
C11 0.105(8) 0.065(6) 0.139(11) 0.005(6) 0.099(9) -0.003(6)
C52 0.058(5) 0.098(7) 0.068(6) -0.010(5) -0.004(5) -0.020(5)
C54 0.042(5) 0.131(10) 0.088(7) -0.014(7) -0.018(5) 0.019(5)
C34 0.074(7) 0.060(6) 0.128(10) 0.007(6) -0.066(7) -0.012(5)
C14 0.072(6) 0.065(6) 0.122(9) 0.005(6) 0.026(6) 0.030(5)
C42 0.062(5) 0.070(6) 0.084(7) 0.010(5) -0.004(5) -0.023(4)
C47 0.103(8) 0.098(8) 0.057(6) 0.012(5) 0.031(5) -0.011(6)
C19 0.048(5) 0.151(11) 0.069(6) -0.016(7) 0.025(5) -0.026(6)
C5 0.127(9) 0.048(5) 0.071(6) 0.024(5) -0.017(6) -0.023(6)
C18 0.055(5) 0.129(9) 0.061(6) -0.013(6) 0.009(4) 0.027(6)
C28 0.095(8) 0.101(8) 0.105(9) 0.022(7) 0.058(7) -0.029(7)
C25 0.055(6) 0.108(10) 0.171(14) 0.085(10) 0.018(7) 0.013(6)
C39 0.104(8) 0.055(5) 0.082(7) 0.016(5) 0.011(6) 0.017(5)
C24 0.061(6) 0.084(7) 0.110(9) 0.020(7) -0.009(6) -0.002(5)
C53 0.053(5) 0.129(10) 0.065(6) -0.018(6) 0.004(5) -0.014(6)
C56 0.088(7) 0.107(9) 0.172(13) 0.073(9) -0.018(8) 0.036(7)

loop_
_atom_type_symbol
_atom_type_description
_atom_type_scat_dispersion_real
_atom_type_scat_dispersion_imag
_atom_type_scat_source
C C 0.0033 0.0016 'International Tables Vol C Tables 4.2.6.8 and 6.1.1.4'
H H 0.0000 0.0000 'International Tables Vol C Tables 4.2.6.8 and 6.1.1.4'
N N 0.0061 0.0033 'International Tables Vol C Tables 4.2.6.8 and 6.1.1.4'
I I -0.4742 1.8119 'International Tables Vol C Tables 4.2.6.8 and 6.1.1.4'

loop_
_geom_angle_atom_site_label_1
_geom_angle_atom_site_label_2
_geom_angle_atom_site_label_3
_geom_angle
C21 N3 C20 132.0(7)
C21 N3 C16 106.7(6)
C20 N3 C16 120.9(7)
C37 N5 C30 107.5(6)
C37 N5 C41 120.3(6)
C30 N5 C41 132.1(6)
C7 N1 C3 120.3(6)
C7 N1 C8 132.5(7)
C3 N1 C8 107.0(6)
C55 N7 C44 131.7(8)
C55 N7 C51 122.3(7)
C44 N7 C51 106.0(6)
C3 N2 C1 104.2(6)
C37 N6 C29 103.6(6)
C13 C2 C9 119.4(7)
C13 C2 C8 121.1(7)
C9 C2 C8 119.4(7)
C16 N4 C15 104.0(7)
C51 N8 C43 104.6(7)
C1 C8 N1 103.9(6)
C1 C8 C2 129.9(7)
N1 C8 C2 126.2(6)
C27 C22 C23 118.3(7)
C27 C22 C21 120.7(7)
C23 C22 C21 120.7(7)
C29 C30 N5 103.2(6)
C29 C30 C31 129.1(6)
N5 C30 C31 127.6(6)
C8 C1 N2 114.3(6)
C8 C1 I1 126.1(5)
N2 C1 I1 119.6(5)
C32 C31 C36 120.8(7)
C32 C31 C30 118.7(6)
C36 C31 C30 120.4(7)
C31 C32 C33 118.6(8)
C31 C32 H32 120.7
C33 C32 H32 120.7
C15 C21 N3 104.2(6)
C15 C21 C22 126.8(6)
N3 C21 C22 128.5(7)
N4 C15 C21 113.5(7)
N4 C15 I2 123.0(6)
C21 C15 I2 123.5(5)
N6 C29 C30 114.9(6)
N6 C29 I3 119.3(5)
C30 C29 I3 125.8(5)
C10 C9 C2 119.4(8)
C10 C9 H9 120.3
C2 C9 H9 120.3
N8 C51 N7 112.2(7)
N8 C51 C52 130.0(9)
N7 C51 C52 117.8(8)
N4 C16 C17 128.0(9)
N4 C16 N3 111.6(6)
C17 C16 N3 120.5(9)
N2 C3 C4 127.5(8)
N2 C3 N1 110.6(6)
C4 C3 N1 121.8(8)
N8 C43 C44 114.4(7)
N8 C43 I4 124.2(6)
C44 C43 I4 121.4(5)
N6 C37 N5 110.9(6)
N6 C37 C38 127.3(7)
N5 C37 C38 121.8(7)
C12 C13 C2 120.1(9)
C12 C13 H13 119.9
C2 C13 H13 119.9
C35 C36 C31 117.1(8)
C35 C36 H36 121.4
C31 C36 H36 121.4
C40 C41 N5 116.4(8)
C40 C41 C42 124.3(8)
N5 C41 C42 119.3(7)
C34 C35 C36 124.3(9)
C34 C35 H35 117.8
C36 C35 H35 117.8
C50 C45 C46 118.1(7)
C50 C45 C44 119.1(7)
C46 C45 C44 122.4(7)
C18 C17 C16 118.1(10)
C18 C17 H17 121.0
C16 C17 H17 121.0
C47 C46 C45 120.8(9)
C47 C46 H46 119.6
C45 C46 H46 119.6
C22 C27 C26 120.6(9)
C22 C27 H27 119.7
C26 C27 H27 119.7
C41 C40 C39 123.9(9)
C41 C40 H40 118.1
C39 C40 H40 118.1
C24 C23 C22 121.3(10)
C24 C23 H23 119.3
C22 C23 H23 119.3
C43 C44 N7 102.8(6)
C43 C44 C45 127.5(6)
N7 C44 C45 129.7(7)
C5 C4 C3 117.0(9)
C5 C4 H4 121.5
C3 C4 H4 121.5
C6 C7 N1 117.8(8)
C6 C7 C14 122.5(8)
N1 C7 C14 119.7(7)
N7 C55 C54 118.7(10)
N7 C55 C56 120.3(8)
C54 C55 C56 120.9(9)
C48 C49 C50 120.5(8)
C48 C49 H49 119.8
C50 C49 H49 119.8
C32 C33 C34 119.9(9)
C32 C33 H33 120.0
C34 C33 H33 120.0
C47 C48 C49 120.1(9)
C47 C48 H48 119.9
C49 C48 H48 119.9
C19 C20 N3 115.8(10)
C19 C20 C28 124.7(9)
N3 C20 C28 119.6(7)
C11 C10 C9 119.2(9)
C11 C10 H10 120.4
C9 C10 H10 120.4
C13 C12 C11 120.3(8)
C13 C12 H12 119.9
C11 C12 H12 119.9
C45 C50 C49 119.9(8)
C45 C50 H50 120.1
C49 C50 H50 120.1
C39 C38 C37 117.6(8)
C39 C38 H38 121.2
C37 C38 H38 121.2
C25 C26 C27 118.2(10)
C25 C26 H26 120.9
C27 C26 H26 120.9
C7 C6 C5 122.7(9)
C7 C6 H6 118.7
C5 C6 H6 118.7
C12 C11 C10 121.4(8)
C12 C11 H11 119.3
C10 C11 H11 119.3
C53 C52 C51 119.2(10)
C53 C52 H52 120.4
C51 C52 H52 120.4
C55 C54 C53 120.1(10)
C55 C54 H54 120.0
C53 C54 H54 120.0
C35 C34 C33 119.2(8)
C35 C34 H34 120.4
C33 C34 H34 120.4
C7 C14 H14A 109.5
C7 C14 H14B 109.5
H14A C14 H14B 109.5
C7 C14 H14C 109.5
H14A C14 H14C 109.5
H14B C14 H14C 109.5
C41 C42 H42A 109.5
C41 C42 H42B 109.5
H42A C42 H42B 109.5
C41 C42 H42C 109.5
H42A C42 H42C 109.5
H42B C42 H42C 109.5
C48 C47 C46 120.5(9)
C48 C47 H47 119.8
C46 C47 H47 119.8
C18 C19 C20 122.7(10)
C18 C19 H19 118.6
C20 C19 H19 118.6
C4 C5 C6 120.3(8)
C4 C5 H5 119.9
C6 C5 H5 119.9
C17 C18 C19 121.8(9)
C17 C18 H18 119.1
C19 C18 H18 119.1
C20 C28 H28A 109.5
C20 C28 H28B 109.5
H28A C28 H28B 109.5
C20 C28 H28C 109.5
H28A C28 H28C 109.5
H28B C28 H28C 109.5
C24 C25 C26 122.0(10)
C24 C25 H25 119.0
C26 C25 H25 119.0
C38 C39 C40 120.1(9)
C38 C39 H39 120.0
C40 C39 H39 120.0
C25 C24 C23 119.5(11)
C25 C24 H24 120.3
C23 C24 H24 120.3
C52 C53 C54 121.9(9)
C52 C53 H53 119.1
C54 C53 H53 119.1
C55 C56 H56A 109.5
C55 C56 H56B 109.5
H56A C56 H56B 109.5
C55 C56 H56C 109.5
H56A C56 H56C 109.5
H56B C56 H56C 109.5

loop_
_geom_bond_atom_site_label_1
_geom_bond_atom_site_label_2
_geom_bond_distance
I1 C1 2.082(7)
I3 C29 2.086(7)
I4 C43 2.083(7)
I2 C15 2.077(7)
N3 C21 1.372(9)
N3 C20 1.394(10)
N3 C16 1.414(10)
N5 C37 1.385(9)
N5 C30 1.397(8)
N5 C41 1.405(9)
N1 C7 1.382(9)
N1 C3 1.391(10)
N1 C8 1.392(9)
N7 C55 1.358(10)
N7 C44 1.403(8)
N7 C51 1.404(11)
N2 C3 1.338(9)
N2 C1 1.354(8)
N6 C37 1.344(9)
N6 C29 1.356(8)
C2 C13 1.384(10)
C2 C9 1.411(11)
C2 C8 1.467(9)
N4 C16 1.320(10)
N4 C15 1.367(10)
N8 C51 1.305(10)
N8 C43 1.343(9)
C8 C1 1.349(9)
C22 C27 1.372(10)
C22 C23 1.379(11)
C22 C21 1.461(10)
C30 C29 1.354(9)
C30 C31 1.483(9)
C31 C32 1.358(11)
C31 C36 1.389(10)
C32 C33 1.392(12)
C32 H32 0.9300
C21 C15 1.377(11)
C9 C10 1.379(11)
C9 H9 0.9300
C51 C52 1.431(11)
C16 C17 1.399(11)
C3 C4 1.386(11)
C43 C44 1.379(10)
C37 C38 1.398(10)
C13 C12 1.354(11)
C13 H13 0.9300
C36 C35 1.385(10)
C36 H36 0.9300
C41 C40 1.357(12)
C41 C42 1.477(12)
C35 C34 1.270(15)
C35 H35 0.9300
C45 C50 1.377(11)
C45 C46 1.384(11)
C45 C44 1.468(10)
C17 C18 1.343(15)
C17 H17 0.9300
C46 C47 1.366(13)
C46 H46 0.9300
C27 C26 1.395(12)
C27 H27 0.9300
C40 C39 1.390(14)
C40 H40 0.9300
C23 C24 1.355(13)
C23 H23 0.9300
C4 C5 1.372(14)
C4 H4 0.9300
C7 C6 1.342(13)
C7 C14 1.489(12)
C55 C54 1.376(13)
C55 C56 1.475(15)
C49 C48 1.356(12)
C49 C50 1.386(11)
C49 H49 0.9300
C33 C34 1.401(15)
C33 H33 0.9300
C48 C47 1.345(13)
C48 H48 0.9300
C20 C19 1.392(13)
C20 C28 1.459(14)
C10 C11 1.366(16)
C10 H10 0.9300
C12 C11 1.373(16)
C12 H12 0.9300
C50 H50 0.9300
C38 C39 1.362(13)
C38 H38 0.9300
C26 C25 1.360(17)
C26 H26 0.9300
C6 C5 1.404(15)
C6 H6 0.9300
C11 H11 0.9300
C52 C53 1.327(14)
C52 H52 0.9300
C54 C53 1.407(16)
C54 H54 0.9300
C34 H34 0.9300
C14 H14A 0.9600
C14 H14B 0.9600
C14 H14C 0.9600
C42 H42A 0.9600
C42 H42B 0.9600
C42 H42C 0.9600
C47 H47 0.9300
C19 C18 1.381(16)
C19 H19 0.9300
C5 H5 0.9300
C18 H18 0.9300
C28 H28A 0.9600
C28 H28B 0.9600
C28 H28C 0.9600
C25 C24 1.348(17)
C25 H25 0.9300
C39 H39 0.9300
C24 H24 0.9300
C53 H53 0.9300
C56 H56A 0.9600
C56 H56B 0.9600
C56 H56C 0.9600
